data_7248381
loop_
_publ_author_name
'Sun, Jie'
'Wang, Chaodong'
'Wu, Chunlei'
'Wang, Wenjian'
'Zeng, Yue'
'Song, Shengjie'
'Chen, Zhiwei'
'Li, Jianjun'

_publ_section_title
;
 Photocatalyst-free H2O-regulated and regiodivergent multicomponent
 hydrogenation/bifunctional sulfonylation of alkynes
;
_journal_issue 6
_journal_name_full 'Green Chemistry'
_journal_page_first 3301
_journal_page_last 3307
_journal_paper_doi 10.1039/D3GC04960D
_journal_volume 26
_journal_year 2024
_chemical_formula_moiety 'C27 H21 F2 N O6 S'
_chemical_formula_sum 'C27 H21 F2 N O6 S'
_chemical_formula_weight 525.534
_space_group_crystal_system monoclinic
_space_group_IT_number 14
_space_group_name_Hall '-P 2ybc'
_space_group_name_H-M_alt 'P 1 21/c 1'
_symmetry_Int_Tables_number 14
_atom_sites_solution_primary iterative
_audit_creation_date 2023-04-13
_audit_creation_method
;
Olex2 1.5
(compiled 2023.03.06 svn.rbb2c1857 for OlexSys, GUI svn.r6748)
;
_audit_update_record
;
2023-04-13 deposited with the CCDC.	2024-01-26 downloaded from the CCDC.
;
_cell_angle_alpha 90
_cell_angle_beta 91.730(2)
_cell_angle_gamma 90
_cell_formula_units_Z 4
_cell_length_a 10.2939(4)
_cell_length_b 9.7381(4)
_cell_length_c 25.5602(11)
_cell_measurement_reflns_used 9865
_cell_measurement_temperature 170.00
_cell_measurement_theta_max 27.34
_cell_measurement_theta_min 2.50
_cell_volume 2561.06(18)
_computing_cell_refinement 'SAINT V8.40B (?, 2016)'
_computing_data_collection 'Bruker Instrument Service vV6.2.14'
_computing_data_reduction 'SAINT V8.40B (?, 2016)'
_computing_molecular_graphics 'Olex2 1.5 (Dolomanov et al., 2009)'
_computing_publication_material 'Olex2 1.5 (Dolomanov et al., 2009)'
_computing_structure_refinement 'olex2.refine 1.5 (Bourhis et al., 2015)'
_computing_structure_solution 'olex2.solve 1.5 (Bourhis et al., 2015)'
_diffrn_ambient_temperature 170.00
_diffrn_measured_fraction_theta_full 0.9994
_diffrn_measured_fraction_theta_max 0.9992
_diffrn_measurement_device_type 'Bruker APEX-II CCD'
_diffrn_measurement_method '\f and \w scans'
_diffrn_radiation_type 'Mo K\a'
_diffrn_radiation_wavelength 0.71073
_diffrn_reflns_av_R_equivalents 0.0797
_diffrn_reflns_av_unetI/netI 0.0343
_diffrn_reflns_Laue_measured_fraction_full 0.9994
_diffrn_reflns_Laue_measured_fraction_max 0.9992
_diffrn_reflns_limit_h_max 12
_diffrn_reflns_limit_h_min -13
_diffrn_reflns_limit_k_max 12
_diffrn_reflns_limit_k_min -12
_diffrn_reflns_limit_l_max 33
_diffrn_reflns_limit_l_min -33
_diffrn_reflns_number 61900
_diffrn_reflns_point_group_measured_fraction_full 0.9994
_diffrn_reflns_point_group_measured_fraction_max 0.9992
_diffrn_reflns_theta_full 25.2417
_diffrn_reflns_theta_max 27.51
_diffrn_reflns_theta_min 2.50
_diffrn_source_current 1.4
_diffrn_source_power 0.07
_diffrn_source_voltage 50.0
_diffrn_standards_number 0
_exptl_absorpt_coefficient_mu 0.183
_exptl_absorpt_correction_T_max 0.7456
_exptl_absorpt_correction_T_min 0.7118
_exptl_absorpt_correction_type none
_exptl_absorpt_process_details
;
SADABS-2016/2 (Bruker,2016/2) was used for absorption correction.
wR2(int) was 0.1229 before and 0.0687 after correction.
The Ratio of minimum to maximum transmission is 0.9547.
The \l/2 correction factor is Not present.
;
_exptl_crystal_colour colourless
_exptl_crystal_colour_primary colourless
_exptl_crystal_density_diffrn 1.363
_exptl_crystal_description block
_exptl_crystal_F_000 1089.319
_exptl_crystal_size_max 0.4
_exptl_crystal_size_mid 0.23
_exptl_crystal_size_min 0.16
_refine_diff_density_max 0.3399
_refine_diff_density_min -0.4370
_refine_diff_density_rms 0.0742
_refine_ls_d_res_high 0.7693
_refine_ls_d_res_low 8.1340
_refine_ls_goodness_of_fit_ref 1.0574
_refine_ls_hydrogen_treatment constr
_refine_ls_matrix_type full
_refine_ls_number_constraints 49
_refine_ls_number_parameters 390
_refine_ls_number_reflns 5903
_refine_ls_number_restraints 222
_refine_ls_restrained_S_all 1.0368
_refine_ls_R_factor_all 0.0662
_refine_ls_R_factor_gt 0.0446
_refine_ls_shift/su_max 1.4494
_refine_ls_shift/su_mean 0.0719
_refine_ls_structure_factor_coef Fsqd
_refine_ls_weighting_details 'w=1/[\s^2^(Fo^2^)+(0.0455P)^2^+1.2739P] where P=(Fo^2^+2Fc^2^)/3'
_refine_ls_weighting_scheme calc
_refine_ls_wR_factor_gt 0.1016
_refine_ls_wR_factor_ref 0.1122
_reflns_Friedel_coverage 0.0
_reflns_limit_h_max 13
_reflns_limit_h_min -13
_reflns_limit_k_max 12
_reflns_limit_k_min 0
_reflns_limit_l_max 33
_reflns_limit_l_min 0
_reflns_number_gt 4458
_reflns_number_total 5903
_reflns_threshold_expression I>=2u(I)
_cod_data_source_file d3gc04960d2.cif
_cod_data_source_block mo_230411_SJ_P_OCH3_0m
_cod_original_formula_sum 'C27 H21 F2 N1 O6 S1'
_cod_database_code 7248381
_olex2_refinement_description
;
1. Fixed Uiso
 At 1.2 times of:
  All C(H) groups, All C(H,H) groups
 At 1.5 times of:
  All C(H,H,H) groups
2. Restrained distances
 N1-C22 \\sim N1-C22A
 with sigma of 0.02
 C22-C23 \\sim C22A-C23A
 with sigma of 0.02
 C22-C27 \\sim C22A-C27A
 with sigma of 0.02
 C25-C27 \\sim C25A-C27A
 with sigma of 0.04
 C25-C24 \\sim C25A-C24A
 with sigma of 0.02
 C24-C26 \\sim C24A-C26A
 with sigma of 0.04
 C25-C26 \\sim C25A-C26A
 with sigma of 0.02
 C23-C24 \\sim C23A-C24A
 with sigma of 0.02
 C25-C23 \\sim C25A-C23A
 with sigma of 0.04
 C27-C26 \\sim C27A-C26A
 with sigma of 0.02
 C23-C27 \\sim C23A-C27A
 with sigma of 0.04
 N1-C23 \\sim N1-C23A
 with sigma of 0.04
 N1-C27 \\sim N1-C27A
 with sigma of 0.04
 C22-C24 \\sim C22A-C24A
 with sigma of 0.04
 C22-C26 \\sim C22A-C26A
 with sigma of 0.04
3. Uiso/Uaniso restraints and constraints
N1 \\sim C22 \\sim C23 \\sim C24 \\sim C25 \\sim C26 \\sim C27 \\sim C22A \\sim
C23A \\sim C24A \\sim C25A \\sim C26A \\sim C27A: within 2A with sigma of 0.01
and sigma for terminal atoms of 0.02 within 2A
4. Others
 Sof(C22A)=Sof(C23A)=Sof(H23A)=Sof(C24A)=Sof(H24A)=Sof(C25A)=Sof(H25A)=
 Sof(C26A)=Sof(H26A)=Sof(C27A)=Sof(H27A)=1-FVAR(1)
 Sof(C22)=Sof(C23)=Sof(H23)=Sof(C24)=Sof(H24)=Sof(C25)=Sof(H25)=Sof(C26)=
 Sof(H26)=Sof(C27)=Sof(H27)=FVAR(1)
5.a Ternary CH refined with riding coordinates:
 C18(H18)
5.b Secondary CH2 refined with riding coordinates:
 C17(H17a,H17b), C21(H21a,H21b)
5.c Aromatic/amide H refined with riding coordinates:
 C1(H1), C2(H2), C4(H4), C12(H12), C13(H13), C14(H14), C15(H15), C16(H16),
 C23(H23), C24(H24), C25(H25), C26(H26), C27(H27), C23A(H23A), C24A(H24A),
 C25A(H25A), C26A(H26A), C27A(H27A)
5.d Idealised Me refined as rotating group:
 C10(H10a,H10b,H10c)
;
_olex2_submission_special_instructions 'No special instructions were received'

loop_
_space_group_symop_id
_space_group_symop_operation_xyz
1 x,y,z
2 -x,y+1/2,-z+1/2
3 -x,-y,-z
4 x,-y-1/2,z-1/2

loop_
_atom_site_label
_atom_site_type_symbol
_atom_site_fract_x
_atom_site_fract_y
_atom_site_fract_z
_atom_site_U_iso_or_equiv
_atom_site_adp_type
_atom_site_occupancy
_atom_site_refinement_flags_posn
_atom_site_refinement_flags_adp
_atom_site_refinement_flags_occupancy
_atom_site_disorder_group
S1 S 0.88320(4) 0.22517(5) 0.751743(17) 0.02653(12) Uani 1.000000 . . . .
F1 F 0.95502(10) 0.60297(11) 0.86887(4) 0.0354(3) Uani 1.000000 . . . .
F2 F 0.91077(11) 0.41640(12) 0.91102(4) 0.0364(3) Uani 1.000000 . . . .
O1 O 1.11069(16) 0.68364(15) 0.50873(5) 0.0467(4) Uani 1.000000 . . . .
O2 O 1.12952(11) 0.40517(13) 0.65616(5) 0.0287(3) Uani 1.000000 . . . .
O3 O 1.15727(12) 0.29098(14) 0.72949(5) 0.0347(3) Uani 1.000000 . . . .
O4 O 0.74488(12) 0.21133(13) 0.74712(5) 0.0329(3) Uani 1.000000 . . . .
O5 O 0.96012(13) 0.10211(12) 0.75123(5) 0.0342(3) Uani 1.000000 . . . .
O6 O 0.72800(15) 0.65199(18) 0.92587(6) 0.0527(4) Uani 1.000000 . . . .
N1 N 0.64001(15) 0.49108(18) 0.86798(6) 0.0334(4) Uani 1.000000 D U . .
C1 C 0.84839(19) 0.5726(2) 0.59258(7) 0.0335(4) Uani 1.000000 . . . .
H1 H 0.75725(19) 0.5828(2) 0.59599(7) 0.0403(5) Uiso 1.000000 R . . .
C2 C 0.9085(2) 0.6386(2) 0.55242(8) 0.0382(5) Uani 1.000000 . . . .
H2 H 0.8592(2) 0.6938(2) 0.52845(8) 0.0458(6) Uiso 1.000000 R . . .
C3 C 1.0423(2) 0.6241(2) 0.54709(7) 0.0352(4) Uani 1.000000 . . . .
C4 C 1.11499(19) 0.5441(2) 0.58202(7) 0.0327(4) Uani 1.000000 . . . .
H4 H 1.20605(19) 0.5339(2) 0.57838(7) 0.0393(5) Uiso 1.000000 R . . .
C5 C 1.05238(17) 0.47964(18) 0.62209(7) 0.0264(4) Uani 1.000000 . . . .
C6 C 0.91839(17) 0.49025(18) 0.62873(7) 0.0262(4) Uani 1.000000 . . . .
C7 C 0.85927(16) 0.41427(17) 0.67019(7) 0.0248(4) Uani 1.000000 . . . .
C8 C 0.93804(16) 0.33488(17) 0.70172(7) 0.0235(3) Uani 1.000000 . . . .
C9 C 1.07993(17) 0.33934(18) 0.69847(7) 0.0265(4) Uani 1.000000 . . . .
C10 C 1.0426(3) 0.7708(2) 0.47253(9) 0.0535(6) Uani 1.000000 . . . .
H10a H 1.1007(6) 0.7980(15) 0.4447(4) 0.0803(9) Uiso 1.000000 GR . . .
H10b H 0.9677(10) 0.7214(7) 0.4572(5) 0.0803(9) Uiso 1.000000 GR . . .
H10c H 1.0124(15) 0.8528(9) 0.49077(16) 0.0803(9) Uiso 1.000000 GR . . .
C11 C 0.71641(16) 0.43474(18) 0.67684(7) 0.0263(4) Uani 1.000000 . . . .
C12 C 0.67651(17) 0.55146(19) 0.70296(7) 0.0292(4) Uani 1.000000 . . . .
H12 H 0.73898(17) 0.61571(19) 0.71595(7) 0.0351(5) Uiso 1.000000 R . . .
C13 C 0.54462(19) 0.5743(2) 0.71010(8) 0.0371(5) Uani 1.000000 . . . .
H13 H 0.51725(19) 0.6529(2) 0.72882(8) 0.0446(5) Uiso 1.000000 R . . .
C14 C 0.4539(2) 0.4830(2) 0.69002(9) 0.0450(5) Uani 1.000000 . . . .
H14 H 0.3640(2) 0.4981(2) 0.69523(9) 0.0539(6) Uiso 1.000000 R . . .
C15 C 0.4934(2) 0.3699(2) 0.66244(10) 0.0481(6) Uani 1.000000 . . . .
H15 H 0.4303(2) 0.3087(2) 0.64782(10) 0.0578(7) Uiso 1.000000 R . . .
C16 C 0.62448(18) 0.3443(2) 0.65576(9) 0.0383(5) Uani 1.000000 . . . .
H16 H 0.65114(18) 0.2656(2) 0.63693(9) 0.0460(6) Uiso 1.000000 R . . .
C17 C 0.92250(17) 0.31383(19) 0.81116(7) 0.0281(4) Uani 1.000000 . . . .
H17a H 0.92140(17) 0.24762(19) 0.84053(7) 0.0337(5) Uiso 1.000000 R . . .
H17b H 1.01186(17) 0.35075(19) 0.80934(7) 0.0337(5) Uiso 1.000000 R . . .
C18 C 0.82996(16) 0.43148(18) 0.82256(7) 0.0258(4) Uani 1.000000 . . . .
H18 H 0.83317(16) 0.49927(18) 0.79324(7) 0.0310(4) Uiso 1.000000 R . . .
C19 C 0.86330(17) 0.50469(19) 0.87304(7) 0.0287(4) Uani 1.000000 . . . .
C20 C 0.73539(18) 0.5628(2) 0.89310(7) 0.0350(4) Uani 1.000000 . . . .
C21 C 0.68742(17) 0.3904(2) 0.83006(7) 0.0321(4) Uani 1.000000 . . . .
H21a H 0.68138(17) 0.2959(2) 0.84398(7) 0.0386(5) Uiso 1.000000 R . . .
H21b H 0.63684(17) 0.3960(2) 0.79656(7) 0.0386(5) Uiso 1.000000 R . . .
C22 C 0.5080(9) 0.4948(12) 0.8830(4) 0.0355(13) Uani 0.656(6) D U P 1
C22A C 0.5007(18) 0.478(3) 0.8778(7) 0.0372(19) Uani 0.344(6) D U P 2
C23 C 0.4164(6) 0.4396(7) 0.8489(3) 0.0524(13) Uani 0.656(6) D U P 1
H23 H 0.4408(6) 0.4070(7) 0.8156(3) 0.0629(16) Uiso 0.656(6) R . P 1
C23A C 0.4083(10) 0.4765(11) 0.8387(4) 0.0317(16) Uani 0.344(6) D U P 2
H23A H 0.4337(10) 0.4857(11) 0.8035(4) 0.0381(19) Uiso 0.344(6) R . P 2
C24 C 0.2876(6) 0.4317(7) 0.8636(3) 0.0602(14) Uani 0.656(6) D U P 1
H24 H 0.2244(6) 0.3944(7) 0.8398(3) 0.0722(17) Uiso 0.656(6) R . P 1
C24A C 0.2792(10) 0.4616(11) 0.8491(4) 0.0349(15) Uani 0.344(6) D U P 2
H24A H 0.2163(10) 0.4560(11) 0.8212(4) 0.0418(18) Uiso 0.344(6) R . P 2
C25 C 0.2503(7) 0.4760(9) 0.9112(3) 0.0499(14) Uani 0.656(6) D U P 1
H25 H 0.1641(7) 0.4617(9) 0.9223(3) 0.0599(16) Uiso 0.656(6) R . P 1
C25A C 0.2422(14) 0.4551(18) 0.8991(5) 0.046(2) Uani 0.344(6) D U P 2
H25A H 0.1523(14) 0.4566(18) 0.9065(5) 0.056(2) Uiso 0.344(6) R . P 2
C26 C 0.3397(3) 0.5416(6) 0.94247(15) 0.0552(11) Uani 0.656(6) D U P 1
H26 H 0.3128(3) 0.5816(6) 0.97427(15) 0.0663(13) Uiso 0.656(6) R . P 1
C26A C 0.3360(7) 0.4460(12) 0.9413(3) 0.0576(17) Uani 0.344(6) D U P 2
H26A H 0.3104(7) 0.4320(12) 0.9763(3) 0.069(2) Uiso 0.344(6) R . P 2
C27 C 0.4686(3) 0.5517(6) 0.92930(13) 0.0482(10) Uani 0.656(6) D U P 1
H27 H 0.5294(3) 0.5974(6) 0.95193(13) 0.0578(12) Uiso 0.656(6) R . P 1
C27A C 0.4669(7) 0.4584(12) 0.9292(3) 0.0545(17) Uani 0.344(6) D U P 2
H27A H 0.5324(7) 0.4531(12) 0.9561(3) 0.065(2) Uiso 0.344(6) R . P 2

loop_
_atom_site_aniso_label
_atom_site_aniso_U_11
_atom_site_aniso_U_22
_atom_site_aniso_U_33
_atom_site_aniso_U_12
_atom_site_aniso_U_13
_atom_site_aniso_U_23
S1 0.0264(2) 0.0209(2) 0.0324(2) -0.00052(17) 0.00413(17) 0.00225(18)
F1 0.0349(6) 0.0336(6) 0.0377(6) -0.0055(5) 0.0023(5) -0.0017(5)
F2 0.0385(6) 0.0402(7) 0.0303(6) 0.0058(5) -0.0036(5) 0.0090(5)
O1 0.0660(10) 0.0402(8) 0.0343(8) -0.0047(7) 0.0097(7) 0.0085(6)
O2 0.0234(6) 0.0290(7) 0.0340(7) 0.0015(5) 0.0043(5) 0.0044(5)
O3 0.0254(6) 0.0345(8) 0.0441(8) 0.0051(6) -0.0015(6) 0.0105(6)
O4 0.0276(7) 0.0311(7) 0.0403(7) -0.0069(5) 0.0049(5) 0.0000(6)
O5 0.0419(8) 0.0200(7) 0.0412(7) 0.0050(6) 0.0091(6) 0.0040(6)
O6 0.0457(9) 0.0667(11) 0.0460(9) 0.0116(8) 0.0044(7) -0.0221(8)
N1 0.0239(8) 0.0430(10) 0.0337(8) 0.0055(7) 0.0055(6) 0.0000(7)
C1 0.0356(10) 0.0304(10) 0.0345(10) 0.0031(8) -0.0028(8) 0.0005(8)
C2 0.0524(13) 0.0305(11) 0.0312(10) 0.0011(9) -0.0050(9) 0.0031(8)
C3 0.0524(12) 0.0259(10) 0.0275(9) -0.0061(9) 0.0064(8) -0.0007(8)
C4 0.0372(10) 0.0287(10) 0.0327(10) -0.0028(8) 0.0065(8) -0.0039(8)
C5 0.0312(9) 0.0194(9) 0.0288(9) -0.0002(7) 0.0020(7) -0.0015(7)
C6 0.0292(9) 0.0210(9) 0.0283(9) 0.0002(7) 0.0007(7) -0.0015(7)
C7 0.0243(9) 0.0196(9) 0.0303(9) -0.0012(7) -0.0011(7) -0.0057(7)
C8 0.0239(8) 0.0180(8) 0.0287(9) 0.0002(7) 0.0023(7) -0.0012(7)
C9 0.0260(9) 0.0197(9) 0.0340(9) 0.0018(7) 0.0042(7) 0.0004(7)
C10 0.0844(18) 0.0421(13) 0.0338(11) -0.0105(12) -0.0030(11) 0.0084(10)
C11 0.0229(8) 0.0231(9) 0.0327(9) 0.0006(7) -0.0018(7) 0.0007(7)
C12 0.0259(9) 0.0261(9) 0.0355(10) 0.0012(7) -0.0034(7) 0.0002(8)
C13 0.0316(10) 0.0350(11) 0.0448(11) 0.0094(8) 0.0004(8) -0.0025(9)
C14 0.0232(10) 0.0465(13) 0.0651(14) 0.0050(9) 0.0002(9) 0.0000(11)
C15 0.0266(10) 0.0439(13) 0.0734(16) -0.0069(9) -0.0082(10) -0.0067(12)
C16 0.0291(10) 0.0304(11) 0.0553(13) -0.0003(8) -0.0028(9) -0.0093(9)
C17 0.0244(9) 0.0294(10) 0.0304(9) 0.0034(7) 0.0015(7) 0.0013(7)
C18 0.0232(8) 0.0269(9) 0.0275(9) 0.0018(7) 0.0022(7) 0.0034(7)
C19 0.0261(9) 0.0301(10) 0.0296(9) 0.0016(7) -0.0009(7) 0.0048(7)
C20 0.0312(10) 0.0438(12) 0.0299(10) 0.0069(9) 0.0024(8) 0.0011(9)
C21 0.0247(9) 0.0372(11) 0.0348(10) 0.0012(8) 0.0039(7) -0.0020(8)
C22 0.027(2) 0.042(2) 0.037(3) 0.0046(14) 0.0024(15) 0.0032(17)
C22A 0.026(3) 0.054(4) 0.032(3) 0.0083(19) 0.0053(19) -0.001(2)
C23 0.036(2) 0.061(3) 0.061(3) -0.0018(18) 0.0085(18) -0.0169(19)
C23A 0.025(3) 0.041(4) 0.029(3) -0.002(2) -0.0018(18) 0.008(2)
C24 0.033(2) 0.073(3) 0.075(4) -0.0083(18) 0.006(2) -0.014(2)
C24A 0.026(3) 0.045(3) 0.033(3) -0.0015(19) -0.0032(19) 0.014(2)
C25 0.027(2) 0.068(3) 0.056(3) 0.0076(16) 0.0140(18) 0.005(2)
C25A 0.027(3) 0.072(4) 0.040(4) 0.001(2) 0.002(2) -0.003(2)
C26 0.0352(17) 0.088(3) 0.0432(18) 0.0143(17) 0.0097(12) -0.0006(17)
C26A 0.039(3) 0.096(4) 0.038(3) -0.003(2) 0.0105(18) -0.005(2)
C27 0.0296(16) 0.079(3) 0.0354(16) 0.0104(16) 0.0006(11) -0.0052(16)
C27A 0.033(3) 0.092(4) 0.038(3) 0.002(2) 0.0016(17) -0.002(2)

loop_
_atom_type_symbol
_atom_type_scat_dispersion_real
_atom_type_scat_dispersion_imag
_atom_type_scat_Cromer_Mann_a1
_atom_type_scat_Cromer_Mann_a2
_atom_type_scat_Cromer_Mann_a3
_atom_type_scat_Cromer_Mann_a4
_atom_type_scat_Cromer_Mann_b1
_atom_type_scat_Cromer_Mann_b2
_atom_type_scat_Cromer_Mann_b3
_atom_type_scat_Cromer_Mann_b4
_atom_type_scat_Cromer_Mann_c
_atom_type_scat_source
_atom_type_scat_dispersion_source
C 0.00347 0.00161 2.31000 1.02000 1.58860 0.86500 20.84390 10.20750 0.56870 51.65120 0.21560 'International Tables Volume C Table 6.1.1.4 (pp. 500-502)' 'Henke, Gullikson and Davis, At. Data and Nucl. Data Tables, 1993, 54, 2'
F 0.01794 0.01033 3.53920 2.64120 1.51700 1.02430 10.28250 4.29440 0.26150 26.14760 0.27760 'International Tables Volume C Table 6.1.1.4 (pp. 500-502)' 'Henke, Gullikson and Davis, At. Data and Nucl. Data Tables, 1993, 54, 2'
H 0.00000 0.00000 0.49300 0.32291 0.14019 0.04081 10.51090 26.12570 3.14236 57.79970 0.00304 'International Tables Volume C Table 6.1.1.4 (pp. 500-502)' 'Henke, Gullikson and Davis, At. Data and Nucl. Data Tables, 1993, 54, 2'
N 0.00653 0.00323 12.21260 3.13220 2.01250 1.16630 0.00570 9.89330 28.99750 0.58260 -11.52900 'International Tables Volume C Table 6.1.1.4 (pp. 500-502)' 'Henke, Gullikson and Davis, At. Data and Nucl. Data Tables, 1993, 54, 2'
O 0.01158 0.00611 3.04850 2.28680 1.54630 0.86700 13.27710 5.70110 0.32390 32.90890 0.25080 'International Tables Volume C Table 6.1.1.4 (pp. 500-502)' 'Henke, Gullikson and Davis, At. Data and Nucl. Data Tables, 1993, 54, 2'
S 0.12424 0.12443 6.90530 5.20340 1.43790 1.58630 1.46790 22.21510 0.25360 56.17200 0.86690 'International Tables Volume C Table 6.1.1.4 (pp. 500-502)' 'Henke, Gullikson and Davis, At. Data and Nucl. Data Tables, 1993, 54, 2'

loop_
_geom_angle_atom_site_label_1
_geom_angle_atom_site_label_2
_geom_angle_atom_site_label_3
_geom_angle
_geom_angle_site_symmetry_1
_geom_angle_site_symmetry_3
_geom_angle_publ_flag
O5 S1 O4 117.90(8) . . ?
C8 S1 O4 109.57(8) . . ?
C8 S1 O5 107.99(8) . . ?
C17 S1 O4 108.39(8) . . ?
C17 S1 O5 107.50(8) . . ?
C17 S1 C8 104.69(8) . . ?
C10 O1 C3 117.94(18) . . ?
C9 O2 C5 121.85(13) . . ?
C21 N1 C20 113.97(15) . . ?
C22 N1 C20 123.0(4) . . ?
C22 N1 C21 122.2(4) . . ?
C22A N1 C20 131.4(8) . . ?
C22A N1 C21 113.7(8) . . ?
C22A N1 C22 8.5(11) . . ?
C2 C1 H1 119.18(12) . . ?
C6 C1 H1 119.18(11) . . ?
C6 C1 C2 121.65(19) . . ?
H2 C2 C1 120.22(12) . . ?
C3 C2 C1 119.57(18) . . ?
C3 C2 H2 120.22(11) . . ?
C2 C3 O1 124.31(18) . . ?
C4 C3 O1 115.10(18) . . ?
C4 C3 C2 120.59(18) . . ?
H4 C4 C3 120.69(11) . . ?
C5 C4 C3 118.63(18) . . ?
C5 C4 H4 120.69(11) . . ?
C4 C5 O2 116.03(16) . . ?
C6 C5 O2 121.16(15) . . ?
C6 C5 C4 122.80(17) . . ?
C5 C6 C1 116.76(16) . . ?
C7 C6 C1 123.81(17) . . ?
C7 C6 C5 119.39(16) . . ?
C8 C7 C6 117.90(15) . . ?
C11 C7 C6 116.89(15) . . ?
C11 C7 C8 125.13(16) . . ?
C7 C8 S1 124.81(13) . . ?
C9 C8 S1 113.48(12) . . ?
C9 C8 C7 121.64(16) . . ?
O3 C9 O2 116.68(15) . . ?
C8 C9 O2 117.03(15) . . ?
C8 C9 O3 126.29(16) . . ?
H10a C10 O1 109.5 . . ?
H10b C10 O1 109.5 . . ?
H10b C10 H10a 109.5 . . ?
H10c C10 O1 109.5 . . ?
H10c C10 H10a 109.5 . . ?
H10c C10 H10b 109.5 . . ?
C12 C11 C7 118.00(15) . . ?
C16 C11 C7 122.07(16) . . ?
C16 C11 C12 119.87(16) . . ?
H12 C12 C11 120.07(10) . . ?
C13 C12 C11 119.87(17) . . ?
C13 C12 H12 120.07(11) . . ?
H13 C13 C12 119.98(11) . . ?
C14 C13 C12 120.03(19) . . ?
C14 C13 H13 119.98(12) . . ?
H14 C14 C13 119.99(12) . . ?
C15 C14 C13 120.01(19) . . ?
C15 C14 H14 119.99(12) . . ?
H15 C15 C14 119.66(12) . . ?
C16 C15 C14 120.7(2) . . ?
C16 C15 H15 119.66(13) . . ?
C15 C16 C11 119.47(19) . . ?
H16 C16 C11 120.26(11) . . ?
H16 C16 C15 120.26(13) . . ?
H17a C17 S1 108.85(6) . . ?
H17b C17 S1 108.85(6) . . ?
H17b C17 H17a 107.7 . . ?
C18 C17 S1 113.58(12) . . ?
C18 C17 H17a 108.85(9) . . ?
C18 C17 H17b 108.85(10) . . ?
H18 C18 C17 108.54(9) . . ?
C19 C18 C17 113.12(14) . . ?
C19 C18 H18 108.54(10) . . ?
C21 C18 C17 115.64(15) . . ?
C21 C18 H18 108.54(10) . . ?
C21 C18 C19 102.13(14) . . ?
F2 C19 F1 105.33(13) . . ?
C18 C19 F1 114.20(14) . . ?
C18 C19 F2 112.09(15) . . ?
C20 C19 F1 111.96(15) . . ?
C20 C19 F2 106.53(14) . . ?
C20 C19 C18 106.57(14) . . ?
N1 C20 O6 129.75(18) . . ?
C19 C20 O6 124.60(18) . . ?
C19 C20 N1 105.62(16) . . ?
C18 C21 N1 104.21(15) . . ?
H21a C21 N1 110.91(10) . . ?
H21a C21 C18 110.91(10) . . ?
H21b C21 N1 110.91(10) . . ?
H21b C21 C18 110.91(10) . . ?
H21b C21 H21a 108.9 . . ?
C23 C22 N1 117.5(7) . . ?
C27 C22 N1 123.3(6) . . ?
C27 C22 C23 119.1(8) . . ?
C23A C22A N1 122.7(14) . . ?
C27A C22A N1 116.7(13) . . ?
C27A C22A C23A 120.5(14) . . ?
H23 C23 C22 120.2(5) . . ?
C24 C23 C22 119.5(7) . . ?
C24 C23 H23 120.2(4) . . ?
H23A C23A C22A 119.3(9) . . ?
C24A C23A C22A 121.3(11) . . ?
C24A C23A H23A 119.3(5) . . ?
H24 C24 C23 119.3(4) . . ?
C25 C24 C23 121.5(6) . . ?
C25 C24 H24 119.3(4) . . ?
H24A C24A C23A 120.2(5) . . ?
C25A C24A C23A 119.5(9) . . ?
C25A C24A H24A 120.2(7) . . ?
H25 C25 C24 120.9(4) . . ?
C26 C25 C24 118.1(6) . . ?
C26 C25 H25 120.9(3) . . ?
H25A C25A C24A 119.5(7) . . ?
C26A C25A C24A 121.0(12) . . ?
C26A C25A H25A 119.5(7) . . ?
H26 C26 C25 119.1(3) . . ?
C27 C26 C25 121.8(4) . . ?
C27 C26 H26 119.1(2) . . ?
H26A C26A C25A 121.2(7) . . ?
C27A C26A C25A 117.5(9) . . ?
C27A C26A H26A 121.2(4) . . ?
C26 C27 C22 119.3(5) . . ?
H27 C27 C22 120.3(4) . . ?
H27 C27 C26 120.3(2) . . ?
C26A C27A C22A 119.6(9) . . ?
H27A C27A C22A 120.2(8) . . ?
H27A C27A C26A 120.2(4) . . ?

loop_
_geom_bond_atom_site_label_1
_geom_bond_atom_site_label_2
_geom_bond_distance
_geom_bond_site_symmetry_2
_geom_bond_publ_flag
S1 O4 1.4316(13) . ?
S1 O5 1.4366(13) . ?
S1 C8 1.7716(17) . ?
S1 C17 1.7828(18) . ?
F1 C19 1.351(2) . ?
F2 C19 1.375(2) . ?
O1 C3 1.354(2) . ?
O1 C10 1.424(3) . ?
O2 C5 1.368(2) . ?
O2 C9 1.369(2) . ?
O3 C9 1.203(2) . ?
O6 C20 1.211(2) . ?
N1 C20 1.351(3) . ?
N1 C21 1.472(2) . ?
N1 C22 1.423(10) . ?
N1 C22A 1.469(18) . ?
C1 H1 0.9500 . ?
C1 C2 1.374(3) . ?
C1 C6 1.405(3) . ?
C2 H2 0.9500 . ?
C2 C3 1.395(3) . ?
C3 C4 1.387(3) . ?
C4 H4 0.9500 . ?
C4 C5 1.378(3) . ?
C5 C6 1.399(2) . ?
C6 C7 1.442(2) . ?
C7 C8 1.366(2) . ?
C7 C11 1.499(2) . ?
C8 C9 1.466(2) . ?
C10 H10a 0.9800 . ?
C10 H10b 0.9800 . ?
C10 H10c 0.9800 . ?
C11 C12 1.387(2) . ?
C11 C16 1.389(3) . ?
C12 H12 0.9500 . ?
C12 C13 1.393(3) . ?
C13 H13 0.9500 . ?
C13 C14 1.378(3) . ?
C14 H14 0.9500 . ?
C14 C15 1.375(3) . ?
C15 H15 0.9500 . ?
C15 C16 1.388(3) . ?
C16 H16 0.9500 . ?
C17 H17a 0.9900 . ?
C17 H17b 0.9900 . ?
C17 C18 1.524(2) . ?
C18 H18 1.0000 . ?
C18 C19 1.505(2) . ?
C18 C21 1.538(2) . ?
C19 C20 1.535(3) . ?
C21 H21a 0.9900 . ?
C21 H21b 0.9900 . ?
C22 C23 1.374(10) . ?
C22 C27 1.380(10) . ?
C22A C23A 1.359(18) . ?
C22A C27A 1.38(2) . ?
C23 H23 0.9500 . ?
C23 C24 1.390(7) . ?
C23A H23A 0.9500 . ?
C23A C24A 1.370(12) . ?
C24 H24 0.9500 . ?
C24 C25 1.357(8) . ?
C24A H24A 0.9500 . ?
C24A C25A 1.347(16) . ?
C25 H25 0.9500 . ?
C25 C26 1.361(7) . ?
C25A H25A 0.9500 . ?
C25A C26A 1.429(14) . ?
C26 H26 0.9500 . ?
C26 C27 1.382(5) . ?
C26A H26A 0.9500 . ?
C26A C27A 1.397(9) . ?
C27 H27 0.9500 . ?
C27A H27A 0.9500 . ?

loop_
_geom_torsion_atom_site_label_1
_geom_torsion_atom_site_label_2
_geom_torsion_atom_site_label_3
_geom_torsion_atom_site_label_4
_geom_torsion
_geom_torsion_site_symmetry_1
_geom_torsion_site_symmetry_2
_geom_torsion_site_symmetry_3
_geom_torsion_site_symmetry_4
_geom_torsion_publ_flag
S1 C8 C7 C6 -175.49(14) . . . . ?
S1 C8 C7 C11 7.82(18) . . . . ?
S1 C8 C9 O2 170.55(11) . . . . ?
S1 C8 C9 O3 -9.65(16) . . . . ?
S1 C17 C18 C19 179.46(12) . . . . ?
S1 C17 C18 C21 62.18(14) . . . . ?
F1 C19 C18 C17 84.13(16) . . . . ?
F1 C19 C18 C21 -150.92(16) . . . . ?
F1 C19 C20 O6 -37.30(19) . . . . ?
F1 C19 C20 N1 144.53(16) . . . . ?
F2 C19 C18 C17 -35.55(16) . . . . ?
F2 C19 C18 C21 89.41(15) . . . . ?
F2 C19 C20 O6 77.34(18) . . . . ?
F2 C19 C20 N1 -100.83(15) . . . . ?
O1 C3 C2 C1 179.38(19) . . . . ?
O1 C3 C4 C5 -179.80(16) . . . . ?
O2 C5 C4 C3 -178.27(16) . . . . ?
O2 C5 C6 C1 178.09(16) . . . . ?
O2 C5 C6 C7 -4.03(19) . . . . ?
O2 C9 C8 C7 -12.39(19) . . . . ?
O3 C9 C8 C7 167.41(18) . . . . ?
O6 C20 N1 C21 179.6(2) . . . . ?
O6 C20 N1 C22 -10.7(7) . . . . ?
O6 C20 N1 C22A -12.4(14) . . . . ?
O6 C20 C19 C18 -162.8(2) . . . . ?
N1 C20 C19 C18 19.01(17) . . . . ?
N1 C21 C18 C17 148.10(13) . . . . ?
N1 C21 C18 C19 24.83(15) . . . . ?
N1 C22 C23 C24 175.2(7) . . . . ?
N1 C22 C27 C26 -175.2(7) . . . . ?
N1 C22A C23A C24A 178.6(15) . . . . ?
N1 C22A C27A C26A 179.7(13) . . . . ?
C1 C2 C3 C4 -0.2(2) . . . . ?
C1 C6 C5 C4 -0.9(2) . . . . ?
C1 C6 C7 C8 178.09(18) . . . . ?
C1 C6 C7 C11 -4.9(2) . . . . ?
C2 C3 C4 C5 -0.2(2) . . . . ?
C3 C4 C5 C6 0.7(2) . . . . ?
C4 C5 C6 C7 177.01(17) . . . . ?
C5 C6 C7 C8 0.37(19) . . . . ?
C5 C6 C7 C11 177.34(16) . . . . ?
C6 C7 C8 C9 7.80(19) . . . . ?
C6 C7 C11 C12 -79.65(17) . . . . ?
C6 C7 C11 C16 97.43(18) . . . . ?
C7 C11 C12 C13 -179.85(16) . . . . ?
C7 C11 C16 C15 -178.9(2) . . . . ?
C11 C12 C13 C14 -1.7(2) . . . . ?
C11 C16 C15 C14 -0.5(2) . . . . ?
C12 C13 C14 C15 -0.7(2) . . . . ?
C13 C14 C15 C16 1.8(3) . . . . ?
C17 C18 C19 C20 -151.72(16) . . . . ?
C22 C23 C24 C25 -0.7(10) . . . . ?
C22 C27 C26 C25 0.5(9) . . . . ?
C22A C23A C24A C25A 3(2) . . . . ?
C22A C27A C26A C25A -0.2(18) . . . . ?
C23 C24 C25 C26 6.6(7) . . . . ?
C23A C24A C25A C26A -8.0(12) . . . . ?
C24 C25 C26 C27 -6.5(9) . . . . ?
C24A C25A C26A C27A 6.5(18) . . . . ?

loop_
_restr_equal_distance_atom_site_label_1
_restr_equal_distance_atom_site_label_2
_restr_equal_distance_site_symmetry_2
_restr_equal_distance_class_id
N1 C22 1 1
N1 C22A 1 1
N1 C23 1 12
N1 C23A 1 12
N1 C27 1 13
N1 C27A 1 13
C22 C23 1 2
C22 C24 1 14
C22 C26 1 15
C22 C27 1 3
C22A C23A 1 2
C22A C24A 1 14
C22A C26A 1 15
C22A C27A 1 3
C23 C24 1 8
C23 C27 1 11
C23A C24A 1 8
C23A C27A 1 11
C24 C26 1 6
C24A C26A 1 6
C25 C23 1 9
C25 C24 1 5
C25 C26 1 7
C25 C27 1 4
C25A C23A 1 9
C25A C24A 1 5
C25A C26A 1 7
C25A C27A 1 4
C27 C26 1 10
C27A C26A 1 10

loop_
_restr_equal_distance_class_class_id
_restr_equal_distance_class_target_weight_param
_restr_equal_distance_class_average
_restr_equal_distance_class_esd
_restr_equal_distance_class_diff_max
1 0.0200 1.4462 0.0228 0.0228
2 0.0200 1.3663 0.0075 0.0075
3 0.0200 1.3811 0.0014 0.0014
4 0.0400 2.4066 0.0096 0.0096
5 0.0200 1.3520 0.0052 0.0052
6 0.0400 2.3738 0.0427 0.0427
7 0.0200 1.3948 0.0341 0.0341
8 0.0200 1.3803 0.0100 0.0100
9 0.0400 2.3722 0.0249 0.0249
10 0.0200 1.3894 0.0076 0.0076
11 0.0400 2.3769 0.0026 0.0026
12 0.0400 2.4372 0.0452 0.0452
13 0.0400 2.4473 0.0199 0.0199
14 0.0400 2.3836 0.0043 0.0043
15 0.0400 2.3930 0.0095 0.0095

loop_
_restr_U_similar_atom_site_label_1
_restr_U_similar_atom_site_label_2
_restr_U_similar_weight_param
N1 C22 0.0100
N1 C22A 0.0100
C22 C22A 0.0100
C22 C23 0.0100
C22 C23A 0.0100
C22 C27 0.0100
C22 C27A 0.0100
C22A C23A 0.0100
C22A C27A 0.0100
C23 C22A 0.0100
C23 C23A 0.0100
C23 C24 0.0100
C23 C24A 0.0100
C23A C24A 0.0100
C24 C23A 0.0100
C24 C24A 0.0100
C24 C25 0.0100
C24 C25A 0.0100
C24A C25A 0.0100
C25 C24A 0.0100
C25 C25A 0.0100
C25 C26 0.0100
C25 C26A 0.0100
C25A C26A 0.0100
C26 C25A 0.0100
C26 C26A 0.0100
C26 C27 0.0100
C26 C27A 0.0100
C26A C27A 0.0100
C27 C22A 0.0100
C27 C26A 0.0100
C27 C27A 0.0100
